data_4024193
loop_
_publ_author_name
'Jinhua Song'
'Hiroshi Yamataka'
'Zvi Rappoport'

_publ_section_title
;
 Dialkoxyphosphinyl-Substituted Enols of Carboxamides
;
_journal_name_full 'Journal of Organic Chemistry'
_journal_page_first 7605
_journal_page_last 7624
_journal_paper_doi 10.1021/jo0710679
_journal_volume 72
_journal_year 2007
_chemical_formula_moiety 'C15 H16 F6 N O7 P'
_chemical_formula_sum 'C15 H16 F6 N O7 P'
_chemical_formula_weight 467.26
_chemical_name_systematic
; 
 ? 
;
_space_group_IT_number 2
_symmetry_cell_setting triclinic
_symmetry_space_group_name_Hall '-P 1'
_symmetry_space_group_name_H-M 'P -1'
_atom_sites_solution_hydrogens geom
_atom_sites_solution_primary direct
_atom_sites_solution_secondary difmap
_audit_creation_method SHELXL-97
_cell_angle_alpha 67.1410(10)
_cell_angle_beta 86.2720(10)
_cell_angle_gamma 84.6590(10)
_cell_formula_units_Z 6
_cell_length_a 8.4942(7)
_cell_length_b 18.7298(15)
_cell_length_c 19.7636(16)
_cell_measurement_temperature 295(2)
_cell_volume 2883.3(4)
_computing_cell_refinement 'Bruker SMART'
_computing_data_collection 'Bruker SMART'
_computing_data_reduction 'Bruker SAINT'
_computing_molecular_graphics 'Bruker SHELXTL'
_computing_publication_material 'Bruker SHELXTL'
_computing_structure_refinement 'SHELXL-97 (Sheldrick, 1997)'
_computing_structure_solution 'SHELXS-97 (Sheldrick, 1990)'
_diffrn_ambient_temperature 295(2)
_diffrn_measured_fraction_theta_full 0.989
_diffrn_measured_fraction_theta_max 0.989
_diffrn_measurement_device_type 'CCD area detector'
_diffrn_measurement_method 'phi and omega scans'
_diffrn_radiation_monochromator graphite
_diffrn_radiation_source 'fine-focus sealed tube'
_diffrn_radiation_type MoK\a
_diffrn_radiation_wavelength 0.71073
_diffrn_reflns_av_R_equivalents 0.0396
_diffrn_reflns_av_sigmaI/netI 0.0574
_diffrn_reflns_limit_h_max 10
_diffrn_reflns_limit_h_min -10
_diffrn_reflns_limit_k_max 23
_diffrn_reflns_limit_k_min -23
_diffrn_reflns_limit_l_max 25
_diffrn_reflns_limit_l_min -25
_diffrn_reflns_number 32783
_diffrn_reflns_theta_full 27.00
_diffrn_reflns_theta_max 27.00
_diffrn_reflns_theta_min 1.12
_exptl_absorpt_coefficient_mu 0.239
_exptl_absorpt_correction_T_max 0.9742
_exptl_absorpt_correction_T_min 0.9168
_exptl_absorpt_correction_type none
_exptl_crystal_colour colorless
_exptl_crystal_density_diffrn 1.615
_exptl_crystal_density_method 'not measured'
_exptl_crystal_description plate
_exptl_crystal_F_000 1428
_exptl_crystal_size_max 0.37
_exptl_crystal_size_mid 0.23
_exptl_crystal_size_min 0.11
_refine_diff_density_max 0.455
_refine_diff_density_min -0.281
_refine_diff_density_rms 0.059
_refine_ls_extinction_method none
_refine_ls_goodness_of_fit_ref 0.979
_refine_ls_hydrogen_treatment mixed
_refine_ls_matrix_type full
_refine_ls_number_parameters 844
_refine_ls_number_reflns 12438
_refine_ls_number_restraints 0
_refine_ls_restrained_S_all 0.979
_refine_ls_R_factor_all 0.1158
_refine_ls_R_factor_gt 0.0660
_refine_ls_shift/su_max 0.004
_refine_ls_shift/su_mean 0.000
_refine_ls_structure_factor_coef Fsqd
_refine_ls_weighting_details 'calc w=1/[\s^2^(Fo^2^)+(0.0919P)^2^+0.0000P] where P=(Fo^2^+2Fc^2^)/3'
_refine_ls_weighting_scheme calc
_refine_ls_wR_factor_gt 0.1598
_refine_ls_wR_factor_ref 0.1799
_reflns_number_gt 7123
_reflns_number_total 12438
_reflns_threshold_expression >2sigma(I)
_cod_data_source_file jo0710679-File004.cif
_cod_data_source_block song201m
_cod_depositor_comments
;
The following automatic conversions were performed:
'_symmetry_cell_setting' value 'Triclinic' changed to 'triclinic'
according to '/home/saulius/struct/CIF-dictionaries/cif_core.dic'
dictionary named 'cif_core.dic' version 2.4.1 from 2010-06-29.

Automatic conversion script
Id: cif_fix_enum 1527 2010-12-29 10:47:43Z saulius 
;
_cod_database_code 4024193

loop_
_symmetry_equiv_pos_as_xyz
'x, y, z'
'-x, -y, -z'

loop_
_atom_site_label
_atom_site_type_symbol
_atom_site_fract_x
_atom_site_fract_y
_atom_site_fract_z
_atom_site_U_iso_or_equiv
_atom_site_adp_type
_atom_site_occupancy
_atom_site_symmetry_multiplicity
_atom_site_calc_flag
_atom_site_refinement_flags
_atom_site_disorder_assembly
_atom_site_disorder_group
C1 C 0.4715(4) 0.17538(19) 0.10636(17) 0.0453(8) Uani 1 1 d . . .
C2 C 0.5322(3) 0.22791(18) 0.03883(16) 0.0415(7) Uani 1 1 d . . .
C3 C 0.6957(4) 0.24221(19) 0.03215(16) 0.0467(8) Uani 1 1 d . . .
C4 C 0.4032(5) 0.2779(3) -0.1678(2) 0.1024(18) Uani 1 1 d . . .
H4A H 0.3002 0.2594 -0.1646 0.154 Uiso 1 1 calc R . .
H4B H 0.4712 0.2602 -0.1998 0.154 Uiso 1 1 calc R . .
H4C H 0.3947 0.3336 -0.1871 0.154 Uiso 1 1 calc R . .
C5 C 0.3805(5) 0.4112(2) -0.0288(2) 0.0740(12) Uani 1 1 d . . .
H5A H 0.2724 0.4056 -0.0113 0.111 Uiso 1 1 calc R . .
H5B H 0.3937 0.4646 -0.0596 0.111 Uiso 1 1 calc R . .
H5C H 0.4485 0.3953 0.0122 0.111 Uiso 1 1 calc R . .
C6 C 0.8783(4) 0.3287(2) -0.05097(16) 0.0485(8) Uani 1 1 d . . .
H6 H 0.9530 0.2936 -0.0149 0.058 Uiso 1 1 calc R . .
C7 C 0.9323(5) 0.3338(3) -0.1266(2) 0.0698(11) Uani 1 1 d . . .
C8 C 0.8596(5) 0.4061(3) -0.0440(2) 0.0694(11) Uani 1 1 d . . .
C9 C 0.4997(4) 0.08988(18) 0.23558(16) 0.0448(8) Uani 1 1 d . . .
C10 C 0.5359(4) 0.10527(18) 0.29557(17) 0.0486(8) Uani 1 1 d . . .
H10 H 0.5920 0.1480 0.2886 0.058 Uiso 1 1 calc R . .
C11 C 0.4896(4) 0.05786(19) 0.36528(17) 0.0514(8) Uani 1 1 d . . .
H11 H 0.5150 0.0685 0.4053 0.062 Uiso 1 1 calc R . .
C12 C 0.4069(4) -0.00456(19) 0.37593(17) 0.0475(8) Uani 1 1 d . . .
C13 C 0.3667(4) -0.02067(19) 0.31682(18) 0.0536(9) Uani 1 1 d . . .
H13 H 0.3085 -0.0628 0.3240 0.064 Uiso 1 1 calc R . .
C14 C 0.4148(4) 0.0271(2) 0.24693(18) 0.0533(9) Uani 1 1 d . . .
H14 H 0.3892 0.0166 0.2069 0.064 Uiso 1 1 calc R . .
C15 C 0.2953(5) -0.1181(2) 0.4618(2) 0.0732(12) Uani 1 1 d . . .
H15A H 0.1961 -0.1048 0.4375 0.110 Uiso 1 1 calc R . .
H15B H 0.2766 -0.1440 0.5137 0.110 Uiso 1 1 calc R . .
H15C H 0.3608 -0.1519 0.4438 0.110 Uiso 1 1 calc R . .
C16 C 0.8285(4) 0.17233(18) 0.75472(16) 0.0404(7) Uani 1 1 d . . .
C17 C 0.8833(3) 0.23286(17) 0.69047(15) 0.0378(7) Uani 1 1 d . . .
C18 C 1.0449(4) 0.25031(17) 0.68449(15) 0.0387(7) Uani 1 1 d . . .
C19 C 0.7664(5) 0.3248(3) 0.47801(18) 0.0814(13) Uani 1 1 d . . .
H19A H 0.6553 0.3214 0.4747 0.122 Uiso 1 1 calc R . .
H19B H 0.8241 0.3086 0.4424 0.122 Uiso 1 1 calc R . .
H19C H 0.7862 0.3775 0.4686 0.122 Uiso 1 1 calc R . .
C20 C 0.7124(5) 0.4099(2) 0.6510(2) 0.0697(11) Uani 1 1 d . . .
H20A H 0.6140 0.3920 0.6757 0.104 Uiso 1 1 calc R . .
H20B H 0.7019 0.4654 0.6260 0.104 Uiso 1 1 calc R . .
H20C H 0.7940 0.3958 0.6862 0.104 Uiso 1 1 calc R . .
C21 C 1.2211(3) 0.34407(17) 0.60789(15) 0.0396(7) Uani 1 1 d . . .
H21 H 1.2992 0.3053 0.6389 0.048 Uiso 1 1 calc R . .
C22 C 1.2675(5) 0.3640(2) 0.52804(19) 0.0554(9) Uani 1 1 d . . .
C23 C 1.2045(5) 0.4145(2) 0.6283(2) 0.0637(10) Uani 1 1 d . . .
C24 C 0.8634(4) 0.07529(18) 0.87921(16) 0.0420(7) Uani 1 1 d . . .
C25 C 0.7631(4) 0.1000(2) 0.92479(17) 0.0532(9) Uani 1 1 d . . .
H25 H 0.7268 0.1521 0.9097 0.064 Uiso 1 1 calc R . .
C26 C 0.7164(4) 0.0475(2) 0.99289(17) 0.0551(9) Uani 1 1 d . . .
H26 H 0.6477 0.0643 1.0232 0.066 Uiso 1 1 calc R . .
C27 C 0.7704(4) -0.0291(2) 1.01598(17) 0.0529(9) Uani 1 1 d . . .
C28 C 0.8676(4) -0.05394(19) 0.96931(18) 0.0538(9) Uani 1 1 d . . .
H28 H 0.9021 -0.1062 0.9839 0.065 Uiso 1 1 calc R . .
C29 C 0.9134(4) -0.00187(18) 0.90146(17) 0.0488(8) Uani 1 1 d . . .
H29 H 0.9788 -0.0191 0.8704 0.059 Uiso 1 1 calc R . .
C30 C 0.6369(5) -0.0607(3) 1.13276(19) 0.0806(13) Uani 1 1 d . . .
H30A H 0.6830 -0.0204 1.1417 0.121 Uiso 1 1 calc R . .
H30B H 0.6243 -0.1043 1.1783 0.121 Uiso 1 1 calc R . .
H30C H 0.5355 -0.0415 1.1114 0.121 Uiso 1 1 calc R . .
C31 C 0.8276(3) 0.80745(17) 0.57780(15) 0.0382(7) Uani 1 1 d . . .
C32 C 0.7719(3) 0.74937(17) 0.64332(15) 0.0367(7) Uani 1 1 d . . .
C33 C 0.6098(4) 0.73326(18) 0.65071(15) 0.0402(7) Uani 1 1 d . . .
C34 C 0.8895(6) 0.6742(3) 0.85448(19) 0.0935(15) Uani 1 1 d . . .
H34A H 0.8638 0.6215 0.8683 0.140 Uiso 1 1 calc R . .
H34B H 0.8341 0.6958 0.8869 0.140 Uiso 1 1 calc R . .
H34C H 1.0014 0.6755 0.8578 0.140 Uiso 1 1 calc R . .
C35 C 0.9314(5) 0.5675(2) 0.6975(2) 0.0684(11) Uani 1 1 d . . .
H35A H 0.8531 0.5813 0.6608 0.103 Uiso 1 1 calc R . .
H35B H 0.9332 0.5127 0.7265 0.103 Uiso 1 1 calc R . .
H35C H 1.0334 0.5801 0.6742 0.103 Uiso 1 1 calc R . .
C36 C 0.4293(3) 0.64465(18) 0.73117(16) 0.0413(7) Uani 1 1 d . . .
H36 H 0.3545 0.6813 0.6962 0.050 Uiso 1 1 calc R . .
C37 C 0.3784(4) 0.6364(2) 0.80811(19) 0.0563(9) Uani 1 1 d . . .
C38 C 0.4456(5) 0.5684(2) 0.7205(2) 0.0632(10) Uani 1 1 d . . .
C39 C 0.7901(3) 0.90213(17) 0.45252(16) 0.0404(7) Uani 1 1 d . . .
C40 C 0.8585(4) 0.96785(19) 0.44674(16) 0.0490(8) Uani 1 1 d . . .
H40 H 0.8707 0.9774 0.4888 0.059 Uiso 1 1 calc R . .
C41 C 0.9096(4) 1.02005(19) 0.37941(17) 0.0543(9) Uani 1 1 d . . .
H41 H 0.9575 1.0640 0.3761 0.065 Uiso 1 1 calc R . .
C42 C 0.8886(4) 1.00610(18) 0.31686(17) 0.0481(8) Uani 1 1 d . . .
C43 C 0.8192(4) 0.94110(19) 0.32298(17) 0.0546(9) Uani 1 1 d . . .
H43 H 0.8052 0.9319 0.2808 0.066 Uiso 1 1 calc R . .
C44 C 0.7692(4) 0.88872(18) 0.38995(16) 0.0497(8) Uani 1 1 d . . .
H44 H 0.7217 0.8447 0.3930 0.060 Uiso 1 1 calc R . .
C45 C 1.0000(5) 1.1233(2) 0.23805(19) 0.0694(11) Uani 1 1 d . . .
H45A H 0.9285 1.1553 0.2559 0.104 Uiso 1 1 calc R . .
H45B H 1.0250 1.1513 0.1869 0.104 Uiso 1 1 calc R . .
H45C H 1.0953 1.1097 0.2653 0.104 Uiso 1 1 calc R . .
F1 F 0.9690(4) 0.26396(19) -0.12693(15) 0.1137(10) Uani 1 1 d . . .
F2 F 0.8212(3) 0.36867(19) -0.17563(12) 0.1139(11) Uani 1 1 d . . .
F3 F 1.0585(3) 0.37294(16) -0.14973(12) 0.0899(8) Uani 1 1 d . . .
F4 F 0.7703(3) 0.45867(15) -0.09436(16) 0.1073(9) Uani 1 1 d . . .
F5 F 0.9964(3) 0.43583(18) -0.04864(19) 0.1220(11) Uani 1 1 d . . .
F6 F 0.7909(4) 0.39973(18) 0.02003(15) 0.1177(10) Uani 1 1 d . . .
F7 F 1.2972(4) 0.30093(15) 0.51463(13) 0.1098(10) Uani 1 1 d . . .
F8 F 1.1563(3) 0.40852(15) 0.48309(11) 0.0866(7) Uani 1 1 d . . .
F9 F 1.3965(3) 0.40190(15) 0.50972(12) 0.0896(8) Uani 1 1 d . . .
F10 F 1.1057(3) 0.47002(13) 0.58804(15) 0.0951(8) Uani 1 1 d . . .
F11 F 1.3383(3) 0.44520(18) 0.6227(2) 0.1308(12) Uani 1 1 d . . .
F12 F 1.1489(4) 0.39480(16) 0.69676(14) 0.1125(10) Uani 1 1 d . . .
F13 F 0.2494(2) 0.59861(14) 0.82968(11) 0.0825(7) Uani 1 1 d . . .
F14 F 0.4883(3) 0.59790(15) 0.85686(11) 0.0824(7) Uani 1 1 d . . .
F15 F 0.3477(3) 0.70510(15) 0.81147(13) 0.0995(9) Uani 1 1 d . . .
F16 F 0.5063(3) 0.57963(16) 0.65400(14) 0.1026(9) Uani 1 1 d . . .
F17 F 0.3091(3) 0.53906(17) 0.72699(19) 0.1207(11) Uani 1 1 d . . .
F18 F 0.5405(3) 0.51494(13) 0.76708(14) 0.0922(8) Uani 1 1 d . . .
N1 N 0.5574(4) 0.13825(17) 0.16385(14) 0.0511(7) Uani 1 1 d . . .
H1N H 0.657(4) 0.1433(17) 0.1608(15) 0.037(9) Uiso 1 1 d . . .
N2 N 0.9177(3) 0.13044(16) 0.81016(14) 0.0461(7) Uani 1 1 d . . .
H2N H 1.004(4) 0.1406(19) 0.8062(17) 0.044(10) Uiso 1 1 d . . .
N3 N 0.7372(4) 0.84798(17) 0.52216(15) 0.0453(7) Uani 1 1 d . . .
H3N H 0.656(3) 0.8374(18) 0.5282(16) 0.033(10) Uiso 1 1 d . . .
O1 O 0.3203(3) 0.16156(14) 0.11633(13) 0.0564(6) Uani 1 1 d . . .
H1O H 0.271(5) 0.192(2) 0.068(2) 0.092(14) Uiso 1 1 d . . .
O2 O 0.7981(3) 0.21475(15) 0.07647(12) 0.0616(7) Uani 1 1 d . . .
O3 O 0.2395(2) 0.25545(14) -0.00731(12) 0.0539(6) Uani 1 1 d . . .
O4 O 0.4670(3) 0.24910(16) -0.09733(12) 0.0642(7) Uani 1 1 d . . .
O5 O 0.4200(3) 0.36409(14) -0.06980(12) 0.0583(6) Uani 1 1 d . . .
O6 O 0.7296(2) 0.29760(14) -0.03728(11) 0.0557(6) Uani 1 1 d . . .
O7 O 0.3712(3) -0.05058(15) 0.44769(12) 0.0682(7) Uani 1 1 d . . .
O8 O 0.6801(3) 0.15470(14) 0.76371(13) 0.0529(6) Uani 1 1 d . . .
H2O H 0.633(5) 0.186(3) 0.720(2) 0.097(15) Uiso 1 1 d . . .
O9 O 1.1498(2) 0.21947(12) 0.72700(11) 0.0469(5) Uani 1 1 d . . .
O10 O 0.5899(3) 0.25800(14) 0.64512(12) 0.0598(6) Uani 1 1 d . . .
O11 O 0.8162(3) 0.27576(13) 0.54963(11) 0.0526(6) Uani 1 1 d . . .
O12 O 0.7530(3) 0.37509(13) 0.59882(11) 0.0515(6) Uani 1 1 d . . .
O13 O 1.0732(2) 0.31273(12) 0.61935(11) 0.0468(5) Uani 1 1 d . . .
O14 O 0.7379(3) -0.08438(14) 1.08364(13) 0.0733(8) Uani 1 1 d . . .
O15 O 0.9763(3) 0.82386(14) 0.56741(13) 0.0537(6) Uani 1 1 d . . .
H3O H 1.029(5) 0.795(3) 0.608(2) 0.100(16) Uiso 1 1 d . . .
O16 O 0.5056(2) 0.76262(13) 0.60766(11) 0.0500(6) Uani 1 1 d . . .
O17 O 1.0670(2) 0.72262(14) 0.68685(12) 0.0547(6) Uani 1 1 d . . .
O18 O 0.8442(3) 0.71823(13) 0.78154(11) 0.0539(6) Uani 1 1 d . . .
O19 O 0.8934(3) 0.60941(12) 0.74371(11) 0.0504(6) Uani 1 1 d . . .
O20 O 0.5798(2) 0.67455(13) 0.71804(10) 0.0481(6) Uani 1 1 d . . .
O21 O 0.9286(3) 1.05527(14) 0.24693(12) 0.0693(7) Uani 1 1 d . . .
P1 P 0.40403(10) 0.27480(5) -0.03388(4) 0.0450(2) Uani 1 1 d . . .
P2 P 0.75028(10) 0.28540(5) 0.62117(4) 0.0419(2) Uani 1 1 d . . .
P3 P 0.90484(9) 0.69939(5) 0.71362(4) 0.0403(2) Uani 1 1 d . . .

loop_
_atom_site_aniso_label
_atom_site_aniso_U_11
_atom_site_aniso_U_22
_atom_site_aniso_U_33
_atom_site_aniso_U_23
_atom_site_aniso_U_13
_atom_site_aniso_U_12
C1 0.0403(19) 0.049(2) 0.0444(19) -0.0161(16) 0.0001(15) -0.0004(15)
C2 0.0377(17) 0.0489(19) 0.0339(16) -0.0111(14) 0.0018(13) -0.0066(14)
C3 0.0460(19) 0.053(2) 0.0319(17) -0.0069(15) 0.0021(15) -0.0038(16)
C4 0.098(3) 0.163(5) 0.053(3) -0.056(3) -0.011(2) 0.029(3)
C5 0.069(3) 0.065(3) 0.089(3) -0.033(2) 0.013(2) -0.004(2)
C6 0.0364(18) 0.066(2) 0.0333(17) -0.0074(16) -0.0008(13) -0.0084(16)
C7 0.060(3) 0.101(3) 0.045(2) -0.023(2) 0.0073(19) -0.019(2)
C8 0.058(3) 0.076(3) 0.066(3) -0.018(2) 0.002(2) -0.006(2)
C9 0.0455(19) 0.0429(19) 0.0357(17) -0.0051(14) 0.0055(14) -0.0033(15)
C10 0.057(2) 0.0380(18) 0.0467(19) -0.0114(15) 0.0065(16) -0.0085(16)
C11 0.063(2) 0.051(2) 0.0410(19) -0.0200(16) 0.0073(16) -0.0066(18)
C12 0.055(2) 0.0426(19) 0.0384(18) -0.0100(15) 0.0119(15) -0.0041(16)
C13 0.063(2) 0.043(2) 0.050(2) -0.0110(16) 0.0063(17) -0.0138(17)
C14 0.064(2) 0.054(2) 0.0402(19) -0.0161(16) 0.0020(16) -0.0111(18)
C15 0.070(3) 0.065(3) 0.055(2) 0.0101(19) 0.0052(19) -0.019(2)
C16 0.0449(19) 0.0414(18) 0.0353(17) -0.0153(14) 0.0042(14) -0.0055(15)
C17 0.0362(16) 0.0399(17) 0.0349(16) -0.0114(13) -0.0005(13) -0.0048(14)
C18 0.0442(18) 0.0396(18) 0.0292(15) -0.0103(13) 0.0012(14) -0.0034(14)
C19 0.114(4) 0.091(3) 0.033(2) -0.019(2) 0.000(2) 0.004(3)
C20 0.075(3) 0.070(3) 0.072(3) -0.038(2) -0.001(2) 0.003(2)
C21 0.0371(17) 0.0382(17) 0.0374(17) -0.0077(14) 0.0007(13) -0.0048(14)
C22 0.069(3) 0.045(2) 0.047(2) -0.0120(17) 0.0089(19) -0.0138(19)
C23 0.069(3) 0.061(3) 0.067(3) -0.030(2) 0.002(2) -0.008(2)
C24 0.0431(18) 0.0442(19) 0.0338(16) -0.0097(14) -0.0004(14) -0.0043(15)
C25 0.059(2) 0.045(2) 0.048(2) -0.0128(16) 0.0032(17) 0.0063(17)
C26 0.059(2) 0.061(2) 0.0387(18) -0.0157(17) 0.0119(16) 0.0023(18)
C27 0.057(2) 0.056(2) 0.0358(18) -0.0065(16) 0.0049(16) -0.0136(18)
C28 0.070(2) 0.0342(18) 0.051(2) -0.0096(16) 0.0059(18) -0.0076(17)
C29 0.058(2) 0.045(2) 0.0407(18) -0.0138(15) 0.0078(15) -0.0053(16)
C30 0.075(3) 0.104(3) 0.044(2) -0.009(2) 0.019(2) -0.021(3)
C31 0.0386(17) 0.0406(18) 0.0320(16) -0.0110(14) 0.0032(13) -0.0027(14)
C32 0.0357(16) 0.0411(17) 0.0303(15) -0.0100(13) -0.0004(12) -0.0053(13)
C33 0.0433(18) 0.0455(19) 0.0278(15) -0.0099(14) 0.0013(14) -0.0047(15)
C34 0.129(4) 0.107(4) 0.035(2) -0.023(2) 0.003(2) 0.018(3)
C35 0.070(3) 0.068(3) 0.079(3) -0.043(2) 0.003(2) -0.001(2)
C36 0.0394(17) 0.0453(19) 0.0373(17) -0.0131(14) 0.0008(13) -0.0077(14)
C37 0.064(2) 0.054(2) 0.044(2) -0.0089(17) 0.0081(18) -0.0169(19)
C38 0.058(2) 0.067(3) 0.069(3) -0.031(2) 0.001(2) -0.008(2)
C39 0.0416(17) 0.0389(18) 0.0333(16) -0.0061(14) 0.0030(13) -0.0038(14)
C40 0.063(2) 0.052(2) 0.0326(17) -0.0152(15) -0.0009(15) -0.0088(17)
C41 0.068(2) 0.044(2) 0.045(2) -0.0096(16) 0.0006(17) -0.0148(18)
C42 0.061(2) 0.0382(18) 0.0360(18) -0.0069(14) 0.0136(15) -0.0046(16)
C43 0.083(3) 0.046(2) 0.0329(17) -0.0148(15) 0.0062(17) -0.0033(19)
C44 0.071(2) 0.0370(18) 0.0426(19) -0.0165(15) 0.0051(16) -0.0095(16)
C45 0.075(3) 0.058(2) 0.054(2) 0.0024(19) 0.0094(19) -0.017(2)
F1 0.131(2) 0.137(3) 0.104(2) -0.079(2) 0.0379(18) -0.040(2)
F2 0.0844(18) 0.201(3) 0.0397(13) -0.0230(16) -0.0064(12) -0.0290(19)
F3 0.0631(14) 0.124(2) 0.0628(14) -0.0145(14) 0.0282(11) -0.0301(14)
F4 0.097(2) 0.0778(18) 0.116(2) -0.0047(16) -0.0193(17) 0.0120(15)
F5 0.0733(18) 0.116(2) 0.198(3) -0.079(2) -0.0084(19) -0.0268(16)
F6 0.144(3) 0.130(2) 0.090(2) -0.0608(19) 0.0184(18) 0.007(2)
F7 0.189(3) 0.0842(19) 0.0652(16) -0.0428(14) 0.0368(17) -0.0190(19)
F8 0.0898(17) 0.1082(19) 0.0414(12) -0.0047(12) -0.0092(11) -0.0102(15)
F9 0.0742(15) 0.1012(19) 0.0720(15) -0.0102(13) 0.0311(12) -0.0291(14)
F10 0.113(2) 0.0540(14) 0.112(2) -0.0292(14) -0.0097(16) 0.0189(14)
F11 0.089(2) 0.128(2) 0.229(4) -0.121(3) -0.005(2) -0.0362(18)
F12 0.187(3) 0.094(2) 0.0682(17) -0.0495(15) 0.0163(18) -0.0004(19)
F13 0.0634(14) 0.1029(18) 0.0639(14) -0.0130(13) 0.0247(11) -0.0252(13)
F14 0.0834(16) 0.1110(19) 0.0396(12) -0.0108(12) -0.0071(11) -0.0210(14)
F15 0.151(2) 0.0822(18) 0.0751(17) -0.0447(14) 0.0329(16) -0.0167(17)
F16 0.147(3) 0.0980(19) 0.0764(17) -0.0530(16) 0.0062(16) 0.0070(17)
F17 0.0793(18) 0.112(2) 0.209(3) -0.098(2) 0.0001(19) -0.0357(16)
F18 0.1059(19) 0.0565(14) 0.0994(19) -0.0170(13) -0.0170(15) 0.0177(14)
N1 0.0422(17) 0.0589(19) 0.0387(16) -0.0033(13) 0.0025(13) -0.0095(15)
N2 0.0382(17) 0.0509(17) 0.0390(16) -0.0058(13) 0.0032(13) -0.0081(14)
N3 0.0416(17) 0.0514(18) 0.0357(15) -0.0085(13) 0.0044(13) -0.0098(15)
O1 0.0409(13) 0.0669(16) 0.0488(14) -0.0076(12) 0.0039(11) -0.0113(12)
O2 0.0430(13) 0.0801(18) 0.0393(13) 0.0025(12) -0.0081(11) -0.0046(12)
O3 0.0377(12) 0.0643(15) 0.0521(14) -0.0137(12) -0.0042(10) -0.0034(11)
O4 0.0519(14) 0.095(2) 0.0493(14) -0.0346(14) -0.0068(11) 0.0091(13)
O5 0.0537(14) 0.0601(16) 0.0484(14) -0.0081(12) 0.0032(11) -0.0030(12)
O6 0.0377(12) 0.0791(17) 0.0326(12) 0.0004(11) -0.0004(9) -0.0166(12)
O7 0.0908(19) 0.0635(17) 0.0416(14) -0.0099(12) 0.0192(13) -0.0248(15)
O8 0.0456(14) 0.0621(16) 0.0440(14) -0.0105(12) 0.0022(11) -0.0173(12)
O9 0.0406(12) 0.0509(13) 0.0382(12) -0.0047(10) -0.0030(10) -0.0038(10)
O10 0.0448(13) 0.0723(17) 0.0533(14) -0.0125(13) -0.0073(11) -0.0085(12)
O11 0.0631(15) 0.0573(15) 0.0360(12) -0.0164(11) -0.0063(11) -0.0014(12)
O12 0.0594(15) 0.0495(14) 0.0421(12) -0.0149(11) -0.0036(11) 0.0027(11)
O13 0.0407(12) 0.0520(13) 0.0351(11) -0.0004(10) -0.0030(9) -0.0139(10)
O14 0.0909(19) 0.0634(17) 0.0462(14) -0.0005(13) 0.0204(14) -0.0196(15)
O15 0.0409(14) 0.0584(16) 0.0467(14) -0.0028(12) 0.0040(11) -0.0111(12)
O16 0.0404(12) 0.0577(14) 0.0373(12) -0.0013(10) -0.0074(10) -0.0040(11)
O17 0.0399(13) 0.0626(15) 0.0509(13) -0.0092(12) -0.0037(10) -0.0062(11)
O18 0.0650(15) 0.0557(14) 0.0393(12) -0.0166(11) -0.0068(11) 0.0002(12)
O19 0.0562(14) 0.0466(13) 0.0437(13) -0.0132(11) -0.0029(10) 0.0008(11)
O20 0.0385(12) 0.0599(14) 0.0334(11) -0.0019(10) 0.0007(9) -0.0165(11)
O21 0.104(2) 0.0553(16) 0.0377(13) -0.0059(11) 0.0200(13) -0.0207(15)
P1 0.0365(5) 0.0542(6) 0.0386(5) -0.0122(4) -0.0020(4) -0.0011(4)
P2 0.0418(5) 0.0468(5) 0.0340(4) -0.0116(4) -0.0030(3) -0.0039(4)
P3 0.0397(5) 0.0442(5) 0.0321(4) -0.0092(4) -0.0031(3) -0.0026(4)

loop_
_atom_type_symbol
_atom_type_description
_atom_type_scat_dispersion_real
_atom_type_scat_dispersion_imag
_atom_type_scat_source
C C 0.0033 0.0016 'International Tables Vol C Tables 4.2.6.8 and 6.1.1.4'
H H 0.0000 0.0000 'International Tables Vol C Tables 4.2.6.8 and 6.1.1.4'
N N 0.0061 0.0033 'International Tables Vol C Tables 4.2.6.8 and 6.1.1.4'
O O 0.0106 0.0060 'International Tables Vol C Tables 4.2.6.8 and 6.1.1.4'
F F 0.0171 0.0103 'International Tables Vol C Tables 4.2.6.8 and 6.1.1.4'
P P 0.1023 0.0942 'International Tables Vol C Tables 4.2.6.8 and 6.1.1.4'

loop_
_geom_angle_atom_site_label_1
_geom_angle_atom_site_label_2
_geom_angle_atom_site_label_3
_geom_angle
_geom_angle_site_symmetry_1
_geom_angle_site_symmetry_3
_geom_angle_publ_flag
N1 C1 O1 114.7(3) . . ?
N1 C1 C2 123.6(3) . . ?
O1 C1 C2 121.7(3) . . ?
C1 C2 C3 119.1(3) . . ?
C1 C2 P1 119.1(2) . . ?
C3 C2 P1 121.8(2) . . ?
O2 C3 O6 120.3(3) . . ?
O2 C3 C2 129.7(3) . . ?
O6 C3 C2 110.0(3) . . ?
O4 C4 H4A 109.5 . . ?
O4 C4 H4B 109.5 . . ?
H4A C4 H4B 109.5 . . ?
O4 C4 H4C 109.5 . . ?
H4A C4 H4C 109.5 . . ?
H4B C4 H4C 109.5 . . ?
O5 C5 H5A 109.5 . . ?
O5 C5 H5B 109.5 . . ?
H5A C5 H5B 109.5 . . ?
O5 C5 H5C 109.5 . . ?
H5A C5 H5C 109.5 . . ?
H5B C5 H5C 109.5 . . ?
O6 C6 C8 108.2(3) . . ?
O6 C6 C7 106.4(3) . . ?
C8 C6 C7 113.4(3) . . ?
O6 C6 H6 109.6 . . ?
C8 C6 H6 109.6 . . ?
C7 C6 H6 109.6 . . ?
F3 C7 F1 107.2(4) . . ?
F3 C7 F2 107.3(3) . . ?
F1 C7 F2 107.8(4) . . ?
F3 C7 C6 111.6(3) . . ?
F1 C7 C6 110.8(3) . . ?
F2 C7 C6 111.9(3) . . ?
F5 C8 F4 106.6(4) . . ?
F5 C8 F6 107.6(4) . . ?
F4 C8 F6 105.8(4) . . ?
F5 C8 C6 112.2(3) . . ?
F4 C8 C6 113.5(4) . . ?
F6 C8 C6 110.7(3) . . ?
C14 C9 C10 118.8(3) . . ?
C14 C9 N1 122.2(3) . . ?
C10 C9 N1 118.9(3) . . ?
C11 C10 C9 120.5(3) . . ?
C11 C10 H10 119.8 . . ?
C9 C10 H10 119.8 . . ?
C12 C11 C10 120.2(3) . . ?
C12 C11 H11 119.9 . . ?
C10 C11 H11 119.9 . . ?
C11 C12 O7 116.2(3) . . ?
C11 C12 C13 120.6(3) . . ?
O7 C12 C13 123.2(3) . . ?
C14 C13 C12 118.7(3) . . ?
C14 C13 H13 120.6 . . ?
C12 C13 H13 120.6 . . ?
C9 C14 C13 121.2(3) . . ?
C9 C14 H14 119.4 . . ?
C13 C14 H14 119.4 . . ?
O7 C15 H15A 109.5 . . ?
O7 C15 H15B 109.5 . . ?
H15A C15 H15B 109.5 . . ?
O7 C15 H15C 109.5 . . ?
H15A C15 H15C 109.5 . . ?
H15B C15 H15C 109.5 . . ?
N2 C16 O8 114.2(3) . . ?
N2 C16 C17 124.0(3) . . ?
O8 C16 C17 121.7(3) . . ?
C16 C17 C18 119.2(3) . . ?
C16 C17 P2 119.3(2) . . ?
C18 C17 P2 121.6(2) . . ?
O9 C18 O13 120.5(3) . . ?
O9 C18 C17 129.2(3) . . ?
O13 C18 C17 110.3(3) . . ?
O11 C19 H19A 109.5 . . ?
O11 C19 H19B 109.5 . . ?
H19A C19 H19B 109.5 . . ?
O11 C19 H19C 109.5 . . ?
H19A C19 H19C 109.5 . . ?
H19B C19 H19C 109.5 . . ?
O12 C20 H20A 109.5 . . ?
O12 C20 H20B 109.5 . . ?
H20A C20 H20B 109.5 . . ?
O12 C20 H20C 109.5 . . ?
H20A C20 H20C 109.5 . . ?
H20B C20 H20C 109.5 . . ?
O13 C21 C22 106.7(2) . . ?
O13 C21 C23 108.2(3) . . ?
C22 C21 C23 112.7(3) . . ?
O13 C21 H21 109.7 . . ?
C22 C21 H21 109.7 . . ?
C23 C21 H21 109.7 . . ?
F7 C22 F9 107.0(3) . . ?
F7 C22 F8 108.2(3) . . ?
F9 C22 F8 106.7(3) . . ?
F7 C22 C21 110.7(3) . . ?
F9 C22 C21 111.4(3) . . ?
F8 C22 C21 112.7(3) . . ?
F11 C23 F10 106.4(4) . . ?
F11 C23 F12 108.3(4) . . ?
F10 C23 F12 105.8(3) . . ?
F11 C23 C21 112.4(3) . . ?
F10 C23 C21 113.7(3) . . ?
F12 C23 C21 109.9(3) . . ?
C29 C24 C25 119.4(3) . . ?
C29 C24 N2 120.6(3) . . ?
C25 C24 N2 120.0(3) . . ?
C24 C25 C26 120.1(3) . . ?
C24 C25 H25 120.0 . . ?
C26 C25 H25 120.0 . . ?
C27 C26 C25 120.4(3) . . ?
C27 C26 H26 119.8 . . ?
C25 C26 H26 119.8 . . ?
O14 C27 C26 124.7(3) . . ?
O14 C27 C28 116.0(3) . . ?
C26 C27 C28 119.2(3) . . ?
C29 C28 C27 120.4(3) . . ?
C29 C28 H28 119.8 . . ?
C27 C28 H28 119.8 . . ?
C24 C29 C28 120.4(3) . . ?
C24 C29 H29 119.8 . . ?
C28 C29 H29 119.8 . . ?
O14 C30 H30A 109.5 . . ?
O14 C30 H30B 109.5 . . ?
H30A C30 H30B 109.5 . . ?
O14 C30 H30C 109.5 . . ?
H30A C30 H30C 109.5 . . ?
H30B C30 H30C 109.5 . . ?
O15 C31 N3 114.5(3) . . ?
O15 C31 C32 122.0(3) . . ?
N3 C31 C32 123.5(3) . . ?
C31 C32 C33 119.4(3) . . ?
C31 C32 P3 119.0(2) . . ?
C33 C32 P3 121.7(2) . . ?
O16 C33 O20 120.6(3) . . ?
O16 C33 C32 129.1(3) . . ?
O20 C33 C32 110.4(2) . . ?
O18 C34 H34A 109.5 . . ?
O18 C34 H34B 109.5 . . ?
H34A C34 H34B 109.5 . . ?
O18 C34 H34C 109.5 . . ?
H34A C34 H34C 109.5 . . ?
H34B C34 H34C 109.5 . . ?
O19 C35 H35A 109.5 . . ?
O19 C35 H35B 109.5 . . ?
H35A C35 H35B 109.5 . . ?
O19 C35 H35C 109.5 . . ?
H35A C35 H35C 109.5 . . ?
H35B C35 H35C 109.5 . . ?
O20 C36 C37 106.2(2) . . ?
O20 C36 C38 107.8(3) . . ?
C37 C36 C38 113.6(3) . . ?
O20 C36 H36 109.7 . . ?
C37 C36 H36 109.7 . . ?
C38 C36 H36 109.7 . . ?
F15 C37 F13 107.8(3) . . ?
F15 C37 F14 107.5(3) . . ?
F13 C37 F14 107.2(3) . . ?
F15 C37 C36 110.6(3) . . ?
F13 C37 C36 111.0(3) . . ?
F14 C37 C36 112.6(3) . . ?
F17 C38 F18 107.3(3) . . ?
F17 C38 F16 108.1(3) . . ?
F18 C38 F16 106.3(3) . . ?
F17 C38 C36 111.8(3) . . ?
F18 C38 C36 113.5(3) . . ?
F16 C38 C36 109.6(3) . . ?
C40 C39 C44 119.5(3) . . ?
C40 C39 N3 121.2(3) . . ?
C44 C39 N3 119.4(3) . . ?
C39 C40 C41 121.0(3) . . ?
C39 C40 H40 119.5 . . ?
C41 C40 H40 119.5 . . ?
C40 C41 C42 119.2(3) . . ?
C40 C41 H41 120.4 . . ?
C42 C41 H41 120.4 . . ?
C43 C42 O21 116.2(3) . . ?
C43 C42 C41 119.4(3) . . ?
O21 C42 C41 124.3(3) . . ?
C42 C43 C44 121.6(3) . . ?
C42 C43 H43 119.2 . . ?
C44 C43 H43 119.2 . . ?
C43 C44 C39 119.3(3) . . ?
C43 C44 H44 120.4 . . ?
C39 C44 H44 120.4 . . ?
O21 C45 H45A 109.5 . . ?
O21 C45 H45B 109.5 . . ?
H45A C45 H45B 109.5 . . ?
O21 C45 H45C 109.5 . . ?
H45A C45 H45C 109.5 . . ?
H45B C45 H45C 109.5 . . ?
C1 N1 C9 125.9(3) . . ?
C1 N1 H1N 120(2) . . ?
C9 N1 H1N 114(2) . . ?
C16 N2 C24 125.7(3) . . ?
C16 N2 H2N 115(2) . . ?
C24 N2 H2N 118(2) . . ?
C31 N3 C39 125.6(3) . . ?
C31 N3 H3N 113(3) . . ?
C39 N3 H3N 121(3) . . ?
C1 O1 H1O 106(2) . . ?
C4 O4 P1 124.5(2) . . ?
C5 O5 P1 120.4(2) . . ?
C3 O6 C6 118.7(2) . . ?
C12 O7 C15 118.4(3) . . ?
C16 O8 H2O 105(3) . . ?
C19 O11 P2 123.9(2) . . ?
C20 O12 P2 121.0(2) . . ?
C18 O13 C21 118.3(2) . . ?
C27 O14 C30 117.4(3) . . ?
C31 O15 H3O 109(3) . . ?
C34 O18 P3 124.6(2) . . ?
C35 O19 P3 120.8(2) . . ?
C33 O20 C36 117.9(2) . . ?
C42 O21 C45 118.1(3) . . ?
O3 P1 O4 114.96(14) . . ?
O3 P1 O5 112.35(13) . . ?
O4 P1 O5 101.47(14) . . ?
O3 P1 C2 108.95(13) . . ?
O4 P1 C2 106.38(14) . . ?
O5 P1 C2 112.52(14) . . ?
O10 P2 O11 114.36(13) . . ?
O10 P2 O12 112.30(14) . . ?
O11 P2 O12 101.57(12) . . ?
O10 P2 C17 109.22(13) . . ?
O11 P2 C17 107.20(13) . . ?
O12 P2 C17 111.96(13) . . ?
O17 P3 O18 114.18(13) . . ?
O17 P3 O19 112.76(13) . . ?
O18 P3 O19 101.69(12) . . ?
O17 P3 C32 109.09(13) . . ?
O18 P3 C32 106.75(13) . . ?
O19 P3 C32 112.13(13) . . ?

loop_
_geom_bond_atom_site_label_1
_geom_bond_atom_site_label_2
_geom_bond_distance
_geom_bond_site_symmetry_2
_geom_bond_publ_flag
C1 N1 1.306(4) . ?
C1 O1 1.321(4) . ?
C1 C2 1.414(4) . ?
C2 C3 1.427(4) . ?
C2 P1 1.751(3) . ?
C3 O2 1.206(4) . ?
C3 O6 1.393(3) . ?
C4 O4 1.409(4) . ?
C4 H4A 0.9600 . ?
C4 H4B 0.9600 . ?
C4 H4C 0.9600 . ?
C5 O5 1.419(4) . ?
C5 H5A 0.9600 . ?
C5 H5B 0.9600 . ?
C5 H5C 0.9600 . ?
C6 O6 1.406(3) . ?
C6 C8 1.503(5) . ?
C6 C7 1.503(5) . ?
C6 H6 0.9800 . ?
C7 F3 1.311(4) . ?
C7 F1 1.318(5) . ?
C7 F2 1.330(4) . ?
C8 F5 1.317(4) . ?
C8 F4 1.317(4) . ?
C8 F6 1.324(4) . ?
C9 C14 1.372(4) . ?
C9 C10 1.383(4) . ?
C9 N1 1.437(4) . ?
C10 C11 1.373(4) . ?
C10 H10 0.9300 . ?
C11 C12 1.359(4) . ?
C11 H11 0.9300 . ?
C12 O7 1.374(4) . ?
C12 C13 1.385(4) . ?
C13 C14 1.382(4) . ?
C13 H13 0.9300 . ?
C14 H14 0.9300 . ?
C15 O7 1.395(4) . ?
C15 H15A 0.9600 . ?
C15 H15B 0.9600 . ?
C15 H15C 0.9600 . ?
C16 N2 1.311(4) . ?
C16 O8 1.316(3) . ?
C16 C17 1.420(4) . ?
C17 C18 1.427(4) . ?
C17 P2 1.752(3) . ?
C18 O9 1.208(3) . ?
C18 O13 1.387(3) . ?
C19 O11 1.422(4) . ?
C19 H19A 0.9600 . ?
C19 H19B 0.9600 . ?
C19 H19C 0.9600 . ?
C20 O12 1.429(4) . ?
C20 H20A 0.9600 . ?
C20 H20B 0.9600 . ?
C20 H20C 0.9600 . ?
C21 O13 1.404(3) . ?
C21 C22 1.508(4) . ?
C21 C23 1.515(5) . ?
C21 H21 0.9800 . ?
C22 F7 1.306(4) . ?
C22 F9 1.315(4) . ?
C22 F8 1.328(4) . ?
C23 F11 1.301(4) . ?
C23 F10 1.304(4) . ?
C23 F12 1.323(4) . ?
C24 C29 1.371(4) . ?
C24 C25 1.379(4) . ?
C24 N2 1.433(4) . ?
C25 C26 1.383(4) . ?
C25 H25 0.9300 . ?
C26 C27 1.368(5) . ?
C26 H26 0.9300 . ?
C27 O14 1.366(4) . ?
C27 C28 1.383(4) . ?
C28 C29 1.374(4) . ?
C28 H28 0.9300 . ?
C29 H29 0.9300 . ?
C30 O14 1.424(4) . ?
C30 H30A 0.9600 . ?
C30 H30B 0.9600 . ?
C30 H30C 0.9600 . ?
C31 O15 1.313(3) . ?
C31 N3 1.314(4) . ?
C31 C32 1.416(4) . ?
C32 C33 1.423(4) . ?
C32 P3 1.755(3) . ?
C33 O16 1.206(3) . ?
C33 O20 1.384(3) . ?
C34 O18 1.413(4) . ?
C34 H34A 0.9600 . ?
C34 H34B 0.9600 . ?
C34 H34C 0.9600 . ?
C35 O19 1.423(4) . ?
C35 H35A 0.9600 . ?
C35 H35B 0.9600 . ?
C35 H35C 0.9600 . ?
C36 O20 1.412(3) . ?
C36 C37 1.506(4) . ?
C36 C38 1.516(5) . ?
C36 H36 0.9800 . ?
C37 F15 1.315(4) . ?
C37 F13 1.316(4) . ?
C37 F14 1.331(4) . ?
C38 F17 1.306(4) . ?
C38 F18 1.315(4) . ?
C38 F16 1.325(4) . ?
C39 C40 1.372(4) . ?
C39 C44 1.379(4) . ?
C39 N3 1.430(4) . ?
C40 C41 1.381(4) . ?
C40 H40 0.9300 . ?
C41 C42 1.384(4) . ?
C41 H41 0.9300 . ?
C42 C43 1.362(5) . ?
C42 O21 1.372(4) . ?
C43 C44 1.375(4) . ?
C43 H43 0.9300 . ?
C44 H44 0.9300 . ?
C45 O21 1.407(4) . ?
C45 H45A 0.9600 . ?
C45 H45B 0.9600 . ?
C45 H45C 0.9600 . ?
N1 H1N 0.85(3) . ?
N2 H2N 0.76(3) . ?
N3 H3N 0.72(3) . ?
O1 H1O 1.00(4) . ?
O3 P1 1.487(2) . ?
O4 P1 1.557(2) . ?
O5 P1 1.558(3) . ?
O8 H2O 0.93(4) . ?
O10 P2 1.484(2) . ?
O11 P2 1.556(2) . ?
O12 P2 1.564(2) . ?
O15 H3O 0.90(4) . ?
O17 P3 1.485(2) . ?
O18 P3 1.561(2) . ?
O19 P3 1.565(2) . ?

loop_
_geom_hbond_atom_site_label_D
_geom_hbond_atom_site_label_H
_geom_hbond_atom_site_label_A
_geom_hbond_distance_DH
_geom_hbond_distance_HA
_geom_hbond_distance_DA
_geom_hbond_angle_DHA
_geom_hbond_site_symmetry_A
N1 H1N O2 0.85(3) 2.08(3) 2.716(3) 131(3) .
N2 H2N O9 0.76(3) 2.11(3) 2.726(3) 138(3) .
N3 H3N O16 0.72(3) 2.10(3) 2.709(4) 142(3) .
O1 H1O O3 1.00(4) 1.52(4) 2.488(3) 161(4) .
O8 H2O O10 0.93(4) 1.61(4) 2.502(3) 162(4) .
O15 H3O O17 0.90(4) 1.64(5) 2.500(3) 158(4) .
